data_8101621
loop_
_publ_author_name
'F\"assler, Thomas F.'
'Kronseder, Christian'

_publ_section_title
;
Crystal structure of hexapotassium pentaplumbide, K~6~Pb~5~
;
_journal_issue 4
_journal_name_full 'Zeitschrift f\"ur Kristallographie - New Crystal Structures'
_journal_page_first 437
_journal_page_last 437
_journal_volume 214
_journal_year 1999
_chemical_formula_sum 'K8 Pb6.67'
_chemical_formula_weight 1694.14
_chemical_name_common 'hexapotassium pentaplumbide'
_space_group_IT_number 57
_symmetry_cell_setting orthorhombic
_symmetry_space_group_name_Hall '-P 2c 2b'
_symmetry_space_group_name_H-M 'P b c m'
_cell_angle_alpha 90.00
_cell_angle_beta 90.00
_cell_angle_gamma 90.00
_cell_formula_units_Z 1
_cell_length_a 6.7200(10)
_cell_length_b 13.389(3)
_cell_length_c 6.5200(10)
_cell_measurement_temperature 293(2)
_cell_volume 586.63(18)
_diffrn_ambient_temperature 293(2)
_exptl_crystal_density_diffrn 4.795
_refine_ls_R_factor_obs 0.0383
_refine_ls_wR_factor_obs 0.1030
_cod_database_code 8101621

loop_
_symmetry_equiv_pos_as_xyz
'x, y, z'
'-x, -y, z+1/2'
'-x, y+1/2, -z+1/2'
'x, -y+1/2, -z'
'-x, -y, -z'
'x, y, -z-1/2'
'x, -y-1/2, z-1/2'
'-x, y-1/2, z'

loop_
_atom_site_label
_atom_site_type_symbol
_atom_site_fract_x
_atom_site_fract_y
_atom_site_fract_z
_atom_site_U_iso_or_equiv
_atom_site_adp_type
_atom_site_occupancy
_atom_site_symmetry_multiplicity
_atom_site_Wyckoff_symbol
_atom_site_calc_flag
_atom_site_refinement_flags
_atom_site_disorder_assembly
_atom_site_disorder_group
Pb1 Pb 0.83551(15) 0.10784(7) 0.2500 0.0372(3) Uani 0.67 4 d d SP . .
Pb2 Pb 0.58496(8) 0.2500 0.0000 0.0283(3) Uani 1 4 c d S . .
K1 K 0.0982(5) 0.3388(3) 0.2500 0.0391(8) Uani 1 4 d d S . .
K2 K 0.3364(6) 0.0136(3) 0.2500 0.0443(9) Uani 1 4 d d S . .

loop_
_atom_site_aniso_label
_atom_site_aniso_U_11
_atom_site_aniso_U_22
_atom_site_aniso_U_33
_atom_site_aniso_U_23
_atom_site_aniso_U_13
_atom_site_aniso_U_12
Pb1 0.0335(5) 0.0336(5) 0.0445(6) 0.000 0.000 0.0000(4)
Pb2 0.0247(4) 0.0330(4) 0.0271(4) 0.00230(18) 0.000 0.000
K1 0.0334(18) 0.0351(17) 0.049(2) 0.000 0.000 -0.0048(13)
K2 0.0327(19) 0.0456(19) 0.055(2) 0.000 0.000 -0.0012(15)

loop_
_geom_bond_atom_site_label_1
_geom_bond_atom_site_label_2
_geom_bond_distance
_geom_bond_site_symmetry_2
_geom_bond_publ_flag
Pb1 Pb2 3.0190(9) 6_556 ?
Pb1 Pb2 3.0190(9) . ?
Pb1 K1 3.560(4) 1_655 ?
Pb1 K2 3.583(4) . ?
Pb1 K2 3.595(4) 1_655 ?
Pb1 K1 3.630(4) 3_645 ?
Pb1 K1 3.776(2) 7_666 ?
Pb1 K1 3.776(2) 7_665 ?
Pb1 K2 3.822(2) 5_655 ?
Pb1 K2 3.822(2) 5_656 ?
Pb1 Pb1 4.8841(15) 5_755 ?
Pb1 Pb1 4.8841(15) 5_756 ?
Pb1 Pb1 5.0118(15) 7_566 ?
Pb1 Pb1 5.0118(15) 7_565 ?
Pb1 Pb2 5.5109(8) 6 ?
Pb1 Pb2 5.5109(8) 1_556 ?
Pb2 Pb1 3.0190(9) 7_565 ?
Pb2 Pb2 3.2600(5) 6_556 ?
Pb2 Pb2 3.2600(5) 6 ?
Pb2 K1 3.843(3) . ?
Pb2 K1 3.843(3) 7_565 ?
Pb2 K2 3.924(4) 3_655 ?
Pb2 K2 3.924(4) 5_655 ?
Pb2 K2 3.932(4) 7_565 ?
Pb2 K2 3.932(4) . ?
Pb2 K1 3.996(3) 1_655 ?
Pb2 K1 3.996(3) 7_665 ?
Pb2 Pb1 5.5109(8) 7_566 ?
Pb2 Pb1 5.5109(8) 1_554 ?
Pb2 Pb1 5.6253(13) 7_465 ?
Pb2 Pb1 5.6253(13) 1_455 ?
K1 Pb1 3.560(4) 1_455 ?
K1 Pb1 3.630(4) 3_655 ?
K1 K2 3.743(6) 3 ?
K1 Pb1 3.776(2) 7_465 ?
K1 Pb1 3.776(2) 7_466 ?
K1 Pb2 3.843(3) 6_556 ?
K1 Pb2 3.996(3) 1_455 ?
K1 Pb2 3.996(3) 6_456 ?
K1 K1 4.035(4) 7_565 ?
K1 K1 4.035(4) 7_566 ?
K1 K2 4.135(3) 7_566 ?
K1 K2 4.135(3) 7_565 ?
K1 K2 4.463(6) 3_655 ?
K1 K2 4.638(6) . ?
K1 K1 5.568(6) 5_566 ?
K2 Pb1 3.595(4) 1_455 ?
K2 K1 3.743(6) 3_545 ?
K2 Pb1 3.822(2) 5_655 ?
K2 Pb1 3.822(2) 5_656 ?
K2 Pb2 3.924(4) 5_655 ?
K2 Pb2 3.924(4) 2_655 ?
K2 Pb2 3.932(4) 6_556 ?
K2 K2 3.949(5) 5_656 ?
K2 K2 3.949(5) 5_655 ?
K2 K1 4.135(3) 7_566 ?
K2 K1 4.135(3) 7_565 ?
K2 K1 4.463(6) 3_645 ?
K2 Pb1 5.555(4) 3_645 ?
